data_8100850
loop_
_publ_author_name
'Frey, Wolfgang'
'Hilgers, Petra'
'J\"ager, Volker'

_publ_section_title
;
Crystal structure of (3aS,4R,5S,6R,6aS)-4,5,6-trihydroxy-1-phenyl-
3,3a,4,5,6,6a-hexahydro-1H-cycopent[c]-isoxazole, C~12~H~15~N~1~O~4~
;
_journal_issue 1
_journal_name_full 'Zeitschrift f\"ur Kristallographie - New Crystal Structures'
_journal_page_first 95
_journal_page_last 96
_journal_volume 216
_journal_year 2001
_chemical_formula_sum 'C12 H15 N O4'
_chemical_formula_weight 237.3
_chemical_melting_point 438
_space_group_IT_number 19
_symmetry_cell_setting orthorhombic
_symmetry_space_group_name_Hall 'P 2ac 2ab'
_symmetry_space_group_name_H-M 'P 21 21 21'
_cell_angle_alpha 90.00
_cell_angle_beta 90.00
_cell_angle_gamma 90.00
_cell_formula_units_Z 4
_cell_length_a 5.7551(7)
_cell_length_b 5.7518(8)
_cell_length_c 34.459(5)
_cell_measurement_temperature 293(2)
_cell_volume 1140.7(3)
_diffrn_ambient_temperature 293(2)
_exptl_crystal_density_diffrn 1.382
_refine_ls_R_factor_obs 0.0391
_refine_ls_wR_factor_obs 0.1041
_cod_original_formula_sum 'C12 H15 N1 O4'
_cod_database_code 8100850

loop_
_symmetry_equiv_pos_as_xyz
'x, y, z'
'-x+1/2, -y, z+1/2'
'-x, y+1/2, -z+1/2'
'x+1/2, -y+1/2, -z'

loop_
_atom_site_aniso_label
_atom_site_aniso_U_11
_atom_site_aniso_U_22
_atom_site_aniso_U_33
_atom_site_aniso_U_23
_atom_site_aniso_U_13
_atom_site_aniso_U_12
O1 0.0539(9) 0.0281(7) 0.0387(7) -0.0038(6) -0.0068(7) 0.0029(7)
C1 0.0320(8) 0.0270(7) 0.0246(7) 0.0007(6) 0.0000(7) -0.0028(8)
N1 0.0371(8) 0.0274(7) 0.0270(7) -0.0013(6) -0.0017(6) -0.0018(7)
O2 0.0420(8) 0.0264(6) 0.0348(7) -0.0070(5) 0.0039(6) -0.0035(6)
C2 0.0253(7) 0.0253(8) 0.0306(8) -0.0017(7) 0.0006(6) -0.0009(7)
O3 0.0410(8) 0.0399(8) 0.0257(6) 0.0023(6) 0.0039(5) -0.0107(7)
C3 0.0279(8) 0.0263(8) 0.0249(7) 0.0000(6) 0.0025(6) -0.0052(7)
O4 0.0359(7) 0.0351(7) 0.0470(8) 0.0029(6) -0.0061(7) 0.0061(7)
C4 0.0282(8) 0.0300(9) 0.0287(8) 0.0018(7) -0.0014(7) -0.0007(8)
C5 0.0271(8) 0.0378(9) 0.0290(8) 0.0023(8) 0.0056(7) -0.0017(8)
C6 0.0453(12) 0.0528(13) 0.0323(9) -0.0034(9) 0.0046(9) 0.0131(12)
C7 0.0276(8) 0.0366(9) 0.0264(8) 0.0009(7) 0.0002(7) -0.0054(8)
C8 0.0426(11) 0.0370(10) 0.0351(9) 0.0003(8) -0.0035(9) 0.0008(10)
C9 0.0469(13) 0.0462(12) 0.0505(13) 0.0088(10) -0.0117(11) 0.0027(11)
C10 0.0531(14) 0.066(2) 0.0379(11) 0.0048(11) -0.0142(11) -0.0022(14)
C11 0.0522(14) 0.064(2) 0.0333(10) -0.0083(11) -0.0098(10) -0.0021(14)
C12 0.0409(11) 0.0435(11) 0.0339(9) -0.0062(9) -0.0022(8) -0.0007(10)

loop_
_atom_site_label
_atom_site_type_symbol
_atom_site_fract_x
_atom_site_fract_y
_atom_site_fract_z
_atom_site_U_iso_or_equiv
_atom_site_thermal_displace_type
_atom_site_occupancy
_atom_site_calc_flag
_atom_site_refinement_flags
_atom_site_disorder_group
O1 O 0.2741(3) 0.3152(3) 0.87758(4) 0.0403(4) Uani 1 d . .
C1 C 0.2688(3) -0.0620(3) 0.85128(5) 0.0279(4) Uani 1 d . .
H1 H 0.2527(3) -0.2132(3) 0.86412(5) 0.033 Uiso 1 calc R .
N1 N 0.4069(3) 0.1040(3) 0.87460(4) 0.0305(3) Uani 1 d . .
O2 O 0.2848(3) -0.2827(2) 0.79195(4) 0.0344(3) Uani 1 d . .
H2 H 0.3771(22) -0.3273(30) 0.7754(6) 0.052 Uiso 1 calc R .
C2 C 0.3768(3) -0.0832(3) 0.81112(5) 0.0271(3) Uani 1 d . .
H2A H 0.5468(3) -0.0890(3) 0.81251(5) 0.033 Uiso 1 calc R .
O3 O 0.3281(3) 0.1406(3) 0.75028(4) 0.0355(3) Uani 1 d . .
H3 H 0.2449(41) 0.0424(38) 0.74008(10) 0.053 Uiso 1 calc R .
C3 C 0.2930(3) 0.1378(3) 0.79113(5) 0.0264(3) Uani 1 d . .
H3A H 0.3771(3) 0.2698(3) 0.80235(5) 0.032 Uiso 1 calc R .
O4 O -0.0553(3) 0.3854(3) 0.79911(5) 0.0393(4) Uani 1 d . .
H4 H 0.0457(16) 0.4813(3) 0.8042(9) 0.059 Uiso 1 calc R .
C4 C 0.0374(3) 0.1571(3) 0.80316(5) 0.0290(4) Uani 1 d . .
H4A H -0.0534(3) 0.0523(3) 0.78663(5) 0.035 Uiso 1 calc R .
C5 C 0.0307(3) 0.0605(4) 0.84538(5) 0.0313(4) Uani 1 d . .
H5 H -0.0988(3) -0.0480(4) 0.84900(5) 0.038 Uiso 1 calc R .
C6 C 0.0354(4) 0.2425(5) 0.87672(6) 0.0435(5) Uani 1 d . .
H6A H -0.0663(4) 0.3715(5) 0.87037(6) 0.052 Uiso 1 calc R .
H6B H -0.0114(4) 0.1775(5) 0.90150(6) 0.052 Uiso 1 calc R .
C7 C 0.4936(3) 0.0294(4) 0.91119(5) 0.0302(4) Uani 1 d . .
C8 C 0.6062(4) -0.1842(4) 0.91368(6) 0.0383(5) Uani 1 d . .
H8 H 0.6046(4) -0.2857(4) 0.89267(6) 0.046 Uiso 1 calc R .
C9 C 0.7213(5) -0.2457(5) 0.94773(7) 0.0479(6) Uani 1 d . .
H9 H 0.8005(5) -0.3864(5) 0.94905(7) 0.057 Uiso 1 calc R .
C10 C 0.7189(5) -0.0995(5) 0.97958(7) 0.0524(6) Uani 1 d . .
H10 H 0.7948(5) -0.1417(5) 1.00234(7) 0.063 Uiso 1 calc R .
C11 C 0.6030(5) 0.1088(5) 0.97721(7) 0.0497(6) Uani 1 d . .
H11 H 0.5996(5) 0.2066(5) 0.99868(7) 0.060 Uiso 1 calc R .
C12 C 0.4906(4) 0.1761(4) 0.94329(6) 0.0395(5) Uani 1 d . .
H12 H 0.4139(4) 0.3182(4) 0.94208(6) 0.047 Uiso 1 calc R .

loop_
_geom_bond_atom_site_label_1
_geom_bond_atom_site_label_2
_geom_bond_distance
_geom_bond_site_symmetry_2
_geom_bond_publ_flag
O1 C6 1.437(3) . ?
O1 N1 1.439(2) . ?
C1 N1 1.479(2) . ?
C1 C2 1.522(2) . ?
C1 C5 1.554(3) . ?
C1 H1 0.98 . ?
N1 C7 1.422(2) . ?
O2 C2 1.426(2) . ?
O2 H2 0.82 . ?
C2 C3 1.524(3) . ?
C2 H2A 0.98 . ?
O3 C3 1.422(2) . ?
O3 H3 0.82 . ?
C3 C4 1.532(3) . ?
C3 H3A 0.98 . ?
O4 C4 1.425(2) . ?
O4 H4 0.82 . ?
C4 C5 1.558(3) . ?
C4 H4A 0.98 . ?
C5 C6 1.504(3) . ?
C5 H5 0.98 . ?
C6 H6A 0.97 . ?
C6 H6B 0.97 . ?
C7 C12 1.391(3) . ?
C7 C8 1.392(3) . ?
C8 C9 1.393(3) . ?
C8 H8 0.93 . ?
C9 C10 1.383(4) . ?
C9 H9 0.93 . ?
C10 C11 1.373(4) . ?
C10 H10 0.93 . ?
C11 C12 1.391(3) . ?
C11 H11 0.93 . ?
C12 H12 0.93 . ?

loop_
_cod_related_entry_id
_cod_related_entry_database
_cod_related_entry_code
1 ChemSpider 21183650
